data_7126120
loop_
_publ_author_name
'Li, Hui-Hui'
'Wang, Chang-Feng'
'Wu, Ya-Xing'
'Jiang, Fan'
'Shi, Chao'
'Ye, Heng-Yun'
'Zhang, Yi'

_publ_section_title
;
 Halogen substitution regulates the phase transition temperature and band
 gap of semiconductor compounds.
;
_journal_issue 11
_journal_name_full 'Chemical communications (Cambridge, England)'
_journal_page_first 1697
_journal_page_last 1700
_journal_paper_doi 10.1039/c9cc09477f
_journal_volume 56
_journal_year 2020
_chemical_formula_sum 'C6 H24 Bi Cl6 N3'
_chemical_formula_weight 559.96
_space_group_crystal_system monoclinic
_space_group_IT_number 13
_space_group_name_Hall '-P 2yc'
_space_group_name_H-M_alt 'P 1 2/c 1'
_atom_sites_solution_hydrogens geom
_audit_creation_method SHELXL-2014/7
_audit_update_record
;
2019-09-16 deposited with the CCDC.	2020-01-06 downloaded from the CCDC.
;
_cell_angle_alpha 90
_cell_angle_beta 103.831(2)
_cell_angle_gamma 90
_cell_formula_units_Z 4
_cell_length_a 11.5267(3)
_cell_length_b 7.8653(2)
_cell_length_c 21.5333(5)
_cell_measurement_reflns_used 12009
_cell_measurement_temperature 170(2)
_cell_measurement_theta_max 31.9210
_cell_measurement_theta_min 1.9480
_cell_volume 1895.62(8)
_computing_structure_refinement 'SHELXL-2014/7 (Sheldrick, 2014)'
_diffrn_ambient_temperature 170(2)
_diffrn_measured_fraction_theta_full 1.000
_diffrn_measured_fraction_theta_max 0.835
_diffrn_measurement_device_type 'Rigaku, SCXmini'
_diffrn_measurement_method '\w scans'
_diffrn_radiation_type MoK\a
_diffrn_radiation_wavelength 0.71073
_diffrn_reflns_av_R_equivalents 0.0360
_diffrn_reflns_av_unetI/netI 0.0359
_diffrn_reflns_Laue_measured_fraction_full 1.000
_diffrn_reflns_Laue_measured_fraction_max 0.835
_diffrn_reflns_limit_h_max 17
_diffrn_reflns_limit_h_min -15
_diffrn_reflns_limit_k_max 11
_diffrn_reflns_limit_k_min -11
_diffrn_reflns_limit_l_max 28
_diffrn_reflns_limit_l_min -31
_diffrn_reflns_number 20862
_diffrn_reflns_point_group_measured_fraction_full 1.000
_diffrn_reflns_point_group_measured_fraction_max 0.835
_diffrn_reflns_theta_full 25.242
_diffrn_reflns_theta_max 31.772
_diffrn_reflns_theta_min 1.819
_exptl_absorpt_coefficient_mu 10.131
_exptl_crystal_density_diffrn 1.962
_exptl_crystal_description block
_exptl_crystal_F_000 1064
_refine_diff_density_max 1.132
_refine_diff_density_min -1.860
_refine_diff_density_rms 0.169
_refine_ls_extinction_method none
_refine_ls_goodness_of_fit_ref 1.068
_refine_ls_hydrogen_treatment constr
_refine_ls_matrix_type full
_refine_ls_number_parameters 151
_refine_ls_number_reflns 6463
_refine_ls_number_restraints 0
_refine_ls_restrained_S_all 1.068
_refine_ls_R_factor_all 0.0365
_refine_ls_R_factor_gt 0.0282
_refine_ls_shift/su_max 0.004
_refine_ls_shift/su_mean 0.000
_refine_ls_structure_factor_coef Fsqd
_refine_ls_weighting_details 'w=1/[\s^2^(Fo^2^)+(0.0372P)^2^] where P=(Fo^2^+2Fc^2^)/3'
_refine_ls_weighting_scheme calc
_refine_ls_wR_factor_gt 0.0665
_refine_ls_wR_factor_ref 0.0684
_reflns_Friedel_coverage 0.000
_reflns_number_gt 4641
_reflns_number_total 6463
_reflns_threshold_expression 'I > 2\s(I)'
_cod_data_source_file c9cc09477f2.cif
_cod_data_source_block aaa_CCDC1
_cod_original_sg_symbol_H-M 'P 2/c'
_cod_database_code 7126120
_shelx_shelxl_version_number 2014/7
_shelx_space_group_comment
;
The symmetry employed for this shelxl refinement is uniquely defined
by the following loop, which should always be used as a source of
symmetry information in preference to the above space-group names.
They are only intended as comments.
;

loop_
_space_group_symop_operation_xyz
'x, y, z'
'-x, y, -z+1/2'
'-x, -y, -z'
'x, -y, z-1/2'

loop_
_atom_site_label
_atom_site_type_symbol
_atom_site_fract_x
_atom_site_fract_y
_atom_site_fract_z
_atom_site_U_iso_or_equiv
_atom_site_adp_type
_atom_site_occupancy
_atom_site_site_symmetry_order
_atom_site_calc_flag
_atom_site_refinement_flags_posn
_atom_site_refinement_flags_adp
_atom_site_refinement_flags_occupancy
_atom_site_disorder_assembly
_atom_site_disorder_group
Bi1 Bi 0.28607(2) 0.22378(2) 0.58385(2) 0.02021(5) Uani 1 1 d . . . . .
Cl4 Cl 0.23236(8) -0.01398(11) 0.49150(4) 0.03034(19) Uani 1 1 d . . . . .
Cl5 Cl 0.34817(9) 0.45615(12) 0.67980(4) 0.0330(2) Uani 1 1 d . . . . .
Cl6 Cl 0.20214(8) 0.47231(11) 0.49912(4) 0.03019(19) Uani 1 1 d . . . . .
Cl7 Cl 0.51640(8) 0.28821(12) 0.56662(4) 0.02962(19) Uani 1 1 d . . . . .
Cl8 Cl 0.37637(8) -0.02281(11) 0.67227(4) 0.02864(18) Uani 1 1 d . . . . .
Cl1 Cl 0.07302(8) 0.18422(14) 0.60539(5) 0.0356(2) Uani 1 1 d . . . . .
N1 N 0.3494(3) 0.1954(4) 0.79289(16) 0.0333(7) Uani 1 1 d . . . . .
H2A H 0.3478 0.2813 0.7644 0.050 Uiso 1 1 calc R U . . .
H2B H 0.3838 0.1020 0.7799 0.050 Uiso 1 1 calc R U . . .
H2C H 0.3926 0.2285 0.8321 0.050 Uiso 1 1 calc R U . . .
C1 C 0.2248(4) 0.1537(6) 0.7966(2) 0.0470(11) Uani 1 1 d . . . . .
H1A H 0.2268 0.0677 0.8304 0.056 Uiso 1 1 calc R U . . .
H1B H 0.1803 0.1051 0.7553 0.056 Uiso 1 1 calc R U . . .
C5 C 0.5844(4) 0.7557(6) 0.5988(2) 0.0400(10) Uani 1 1 d . . . . .
H10A H 0.5913 0.8802 0.5938 0.048 Uiso 1 1 calc R U . . .
H10B H 0.6308 0.6993 0.5714 0.048 Uiso 1 1 calc R U . . .
C6 C 0.6351(4) 0.7078(5) 0.6671(2) 0.0396(10) Uani 1 1 d . . . . .
H2D H 0.5938 0.7713 0.6946 0.059 Uiso 1 1 calc R U . . .
H2E H 0.7205 0.7352 0.6790 0.059 Uiso 1 1 calc R U . . .
H2F H 0.6243 0.5856 0.6725 0.059 Uiso 1 1 calc R U . . .
C3 C 0.9149(5) 0.2915(7) 0.3822(2) 0.0532(13) Uani 1 1 d . . . . .
H8A H 0.8398 0.2300 0.3633 0.064 Uiso 1 1 calc R U . . .
H8B H 0.8949 0.4132 0.3851 0.064 Uiso 1 1 calc R U . . .
C2 C 0.1623(4) 0.3121(7) 0.8114(3) 0.0565(14) Uani 1 1 d . . . . .
H3A H 0.2022 0.3539 0.8540 0.085 Uiso 1 1 calc R U . . .
H3B H 0.0788 0.2853 0.8103 0.085 Uiso 1 1 calc R U . . .
H3C H 0.1653 0.3997 0.7795 0.085 Uiso 1 1 calc R U . . .
C4 C 0.9954(7) 0.2741(7) 0.3400(3) 0.076(2) Uani 1 1 d . . . . .
H7A H 1.0585 0.3602 0.3509 0.114 Uiso 1 1 calc R U . . .
H7B H 0.9507 0.2899 0.2956 0.114 Uiso 1 1 calc R U . . .
H7C H 1.0314 0.1605 0.3451 0.114 Uiso 1 1 calc R U . . .
N3 N 0.4567(3) 0.7047(4) 0.57765(16) 0.0272(7) Uani 1 1 d . . . . .
H11A H 0.4508 0.5896 0.5800 0.041 Uiso 1 1 calc R U . . .
H11B H 0.4269 0.7390 0.5366 0.041 Uiso 1 1 calc R U . . .
H11C H 0.4144 0.7542 0.6034 0.041 Uiso 1 1 calc R U . . .
N2 N 0.9642(3) 0.2266(4) 0.44614(19) 0.0359(8) Uani 1 1 d . . . . .
H1C H 0.9940 0.1204 0.4436 0.054 Uiso 1 1 calc R U . . .
H1D H 0.9058 0.2224 0.4680 0.054 Uiso 1 1 calc R U . . .
H1E H 1.0239 0.2965 0.4669 0.054 Uiso 1 1 calc R U . . .

loop_
_atom_site_aniso_label
_atom_site_aniso_U_11
_atom_site_aniso_U_22
_atom_site_aniso_U_33
_atom_site_aniso_U_23
_atom_site_aniso_U_13
_atom_site_aniso_U_12
Bi1 0.01940(8) 0.02226(8) 0.01814(8) -0.00042(4) 0.00287(5) -0.00071(4)
Cl4 0.0354(5) 0.0298(5) 0.0264(5) -0.0080(3) 0.0086(4) -0.0065(3)
Cl5 0.0482(5) 0.0291(5) 0.0221(4) -0.0048(3) 0.0093(4) -0.0062(4)
Cl6 0.0316(4) 0.0284(4) 0.0283(5) 0.0066(3) 0.0026(4) 0.0019(3)
Cl7 0.0258(4) 0.0429(5) 0.0211(4) -0.0012(3) 0.0074(4) -0.0003(3)
Cl8 0.0389(5) 0.0259(4) 0.0205(4) 0.0012(3) 0.0059(4) 0.0071(3)
Cl1 0.0264(4) 0.0451(5) 0.0383(6) -0.0006(4) 0.0136(4) -0.0001(4)
N1 0.0383(19) 0.0399(19) 0.0218(17) -0.0025(13) 0.0077(14) 0.0060(14)
C1 0.045(3) 0.048(3) 0.048(3) 0.001(2) 0.013(2) -0.008(2)
C5 0.037(2) 0.054(3) 0.032(2) -0.0036(18) 0.012(2) -0.0155(18)
C6 0.037(2) 0.036(2) 0.041(3) -0.0005(18) 0.000(2) 0.0002(17)
C3 0.058(3) 0.068(4) 0.029(3) 0.004(2) 0.002(2) 0.015(2)
C2 0.036(3) 0.067(3) 0.071(4) 0.013(3) 0.023(3) 0.006(2)
C4 0.111(6) 0.079(4) 0.047(4) 0.011(3) 0.038(4) -0.013(3)
N3 0.0356(18) 0.0266(16) 0.0210(16) -0.0010(11) 0.0102(14) 0.0010(12)
N2 0.040(2) 0.0363(19) 0.034(2) 0.0005(14) 0.0138(17) -0.0034(14)

loop_
_atom_type_symbol
_atom_type_description
_atom_type_scat_dispersion_real
_atom_type_scat_dispersion_imag
_atom_type_scat_source
C C 0.0033 0.0016 'International Tables Vol C Tables 4.2.6.8 and 6.1.1.4'
H H 0.0000 0.0000 'International Tables Vol C Tables 4.2.6.8 and 6.1.1.4'
N N 0.0061 0.0033 'International Tables Vol C Tables 4.2.6.8 and 6.1.1.4'
Cl Cl 0.1484 0.1585 'International Tables Vol C Tables 4.2.6.8 and 6.1.1.4'
Bi Bi -4.1077 10.2566 'International Tables Vol C Tables 4.2.6.8 and 6.1.1.4'

loop_
_geom_angle_atom_site_label_1
_geom_angle_atom_site_label_2
_geom_angle_atom_site_label_3
_geom_angle
_geom_angle_site_symmetry_1
_geom_angle_site_symmetry_3
_geom_angle_publ_flag
Cl1 Bi1 Cl6 90.35(3) . . ?
Cl1 Bi1 Cl4 89.34(3) . . ?
Cl6 Bi1 Cl4 91.25(3) . . ?
Cl1 Bi1 Cl5 91.88(3) . . ?
Cl6 Bi1 Cl5 90.78(3) . . ?
Cl4 Bi1 Cl5 177.62(3) . . ?
Cl1 Bi1 Cl8 90.54(3) . . ?
Cl6 Bi1 Cl8 178.30(3) . . ?
Cl4 Bi1 Cl8 90.21(3) . . ?
Cl5 Bi1 Cl8 87.74(3) . . ?
Cl1 Bi1 Cl7 175.68(3) . . ?
Cl6 Bi1 Cl7 88.70(3) . . ?
Cl4 Bi1 Cl7 94.89(3) . . ?
Cl5 Bi1 Cl7 83.92(3) . . ?
Cl8 Bi1 Cl7 90.31(3) . . ?
C1 N1 H2A 109.5 . . ?
C1 N1 H2B 109.5 . . ?
H2A N1 H2B 109.5 . . ?
C1 N1 H2C 109.5 . . ?
H2A N1 H2C 109.5 . . ?
H2B N1 H2C 109.5 . . ?
N1 C1 C2 110.1(4) . . ?
N1 C1 H1A 109.6 . . ?
C2 C1 H1A 109.6 . . ?
N1 C1 H1B 109.6 . . ?
C2 C1 H1B 109.6 . . ?
H1A C1 H1B 108.2 . . ?
N3 C5 C6 111.0(4) . . ?
N3 C5 H10A 109.4 . . ?
C6 C5 H10A 109.4 . . ?
N3 C5 H10B 109.4 . . ?
C6 C5 H10B 109.4 . . ?
H10A C5 H10B 108.0 . . ?
C5 C6 H2D 109.5 . . ?
C5 C6 H2E 109.5 . . ?
H2D C6 H2E 109.5 . . ?
C5 C6 H2F 109.5 . . ?
H2D C6 H2F 109.5 . . ?
H2E C6 H2F 109.5 . . ?
C4 C3 N2 113.3(5) . . ?
C4 C3 H8A 108.9 . . ?
N2 C3 H8A 108.9 . . ?
C4 C3 H8B 108.9 . . ?
N2 C3 H8B 108.9 . . ?
H8A C3 H8B 107.7 . . ?
C1 C2 H3A 109.5 . . ?
C1 C2 H3B 109.5 . . ?
H3A C2 H3B 109.5 . . ?
C1 C2 H3C 109.5 . . ?
H3A C2 H3C 109.5 . . ?
H3B C2 H3C 109.5 . . ?
C3 C4 H7A 109.5 . . ?
C3 C4 H7B 109.5 . . ?
H7A C4 H7B 109.5 . . ?
C3 C4 H7C 109.5 . . ?
H7A C4 H7C 109.5 . . ?
H7B C4 H7C 109.5 . . ?
C5 N3 H11A 109.5 . . ?
C5 N3 H11B 109.5 . . ?
H11A N3 H11B 109.5 . . ?
C5 N3 H11C 109.5 . . ?
H11A N3 H11C 109.5 . . ?
H11B N3 H11C 109.5 . . ?
C3 N2 H1C 109.5 . . ?
C3 N2 H1D 109.5 . . ?
H1C N2 H1D 109.5 . . ?
C3 N2 H1E 109.5 . . ?
H1C N2 H1E 109.5 . . ?
H1D N2 H1E 109.5 . . ?

loop_
_geom_bond_atom_site_label_1
_geom_bond_atom_site_label_2
_geom_bond_distance
_geom_bond_site_symmetry_2
_geom_bond_publ_flag
Bi1 Cl1 2.6242(9) . ?
Bi1 Cl6 2.6911(9) . ?
Bi1 Cl4 2.6920(9) . ?
Bi1 Cl5 2.7229(9) . ?
Bi1 Cl8 2.7427(8) . ?
Bi1 Cl7 2.8133(9) . ?
N1 C1 1.494(6) . ?
N1 H2A 0.9100 . ?
N1 H2B 0.9100 . ?
N1 H2C 0.9100 . ?
C1 C2 1.511(7) . ?
C1 H1A 0.9900 . ?
C1 H1B 0.9900 . ?
C5 N3 1.487(5) . ?
C5 C6 1.495(7) . ?
C5 H10A 0.9900 . ?
C5 H10B 0.9900 . ?
C6 H2D 0.9800 . ?
C6 H2E 0.9800 . ?
C6 H2F 0.9800 . ?
C3 C4 1.451(8) . ?
C3 N2 1.451(6) . ?
C3 H8A 0.9900 . ?
C3 H8B 0.9900 . ?
C2 H3A 0.9800 . ?
C2 H3B 0.9800 . ?
C2 H3C 0.9800 . ?
C4 H7A 0.9800 . ?
C4 H7B 0.9800 . ?
C4 H7C 0.9800 . ?
N3 H11A 0.9100 . ?
N3 H11B 0.9100 . ?
N3 H11C 0.9100 . ?
N2 H1C 0.9100 . ?
N2 H1D 0.9100 . ?
N2 H1E 0.9100 . ?

loop_
_geom_hbond_atom_site_label_D
_geom_hbond_atom_site_label_H
_geom_hbond_atom_site_label_A
_geom_hbond_distance_DH
_geom_hbond_distance_HA
_geom_hbond_distance_DA
_geom_hbond_angle_DHA
_geom_hbond_site_symmetry_A
N2 H1E Cl6 0.91 2.44 3.326(4) 165.8 1_655
N2 H1D Cl6 0.91 2.87 3.429(4) 121.0 3_666
N2 H1D Cl4 0.91 2.58 3.345(4) 142.4 3_656
N2 H1C Cl1 0.91 2.66 3.410(3) 140.7 3_656
N2 H1C Cl4 0.91 2.89 3.556(4) 130.8 1_655
N3 H11C Cl8 0.91 2.40 3.241(3) 153.2 1_565
N3 H11B Cl7 0.91 2.47 3.195(3) 136.8 3_666
N3 H11B Cl4 0.91 2.95 3.568(3) 126.6 1_565
N3 H11A Cl7 0.91 2.53 3.367(3) 154.0 .
N3 H11A Cl5 0.91 2.89 3.397(3) 116.9 .
C2 H3B Cl1 0.98 2.92 3.729(5) 140.8 2_556
C3 H8A Cl8 0.99 2.92 3.902(6) 170.8 3_656
C6 H2D Cl8 0.98 2.93 3.682(5) 134.7 1_565
N1 H2C Cl7 0.91 2.23 3.137(3) 172.8 2_656
N1 H2B Cl8 0.91 2.88 3.516(3) 128.1 2_656
N1 H2B Cl8 0.91 2.50 3.190(3) 132.9 .
N1 H2A Cl5 0.91 2.28 3.181(4) 169.0 .
